data_4131542
loop_
_publ_author_name
'Harper, Matthew J.'
'Emmett, Edward J.'
'Bower, John F.'
'Russell, Christopher A.'

_publ_section_title
;
 Oxidative 1,2-Difunctionalization of Ethylene via Gold-Catalyzed
 Oxyarylation.
;
_journal_issue 36
_journal_name_full 'Journal of the American Chemical Society'
_journal_page_first 12386
_journal_page_last 12389
_journal_paper_doi 10.1021/jacs.7b06668
_journal_volume 139
_journal_year 2017
_chemical_formula_moiety 'C24 H19 Au F P'
_chemical_formula_sum 'C24 H19 Au F P'
_chemical_formula_weight 554.33
_space_group_crystal_system triclinic
_space_group_IT_number 2
_space_group_name_Hall '-P 1'
_space_group_name_H-M_alt 'P -1'
_atom_sites_solution_hydrogens geom
_atom_sites_solution_primary iterative
_audit_creation_date 2016-08-23
_audit_creation_method
;
Olex2 1.2
(compiled 2016.02.19 svn.r3266 for OlexSys, GUI svn.r5155)
;
_cell_angle_alpha 88.5790(14)
_cell_angle_beta 89.7538(15)
_cell_angle_gamma 86.1002(13)
_cell_formula_units_Z 2
_cell_length_a 8.6000(2)
_cell_length_b 14.9179(4)
_cell_length_c 15.1241(4)
_cell_measurement_reflns_used 9952
_cell_measurement_temperature 100(2)
_cell_measurement_theta_max 27.956
_cell_measurement_theta_min 2.374
_cell_volume 1935.24(9)
_computing_molecular_graphics 'Olex2 (Dolomanov et al., 2009)'
_computing_publication_material 'Olex2 (Dolomanov et al., 2009)'
_computing_structure_refinement 'ShelXL (Sheldrick, 2015)'
_computing_structure_solution
;
Superflip (Palatinus & Chapuis, 2007;Palatinus & van der Lee, 2008;
Palatinus et al., 2012)
;
_diffrn_ambient_temperature 100(2)
_diffrn_detector 'Bruker area detector'
_diffrn_detector_type 'CCD area detector'
_diffrn_measured_fraction_theta_full 1.000
_diffrn_measured_fraction_theta_max 0.999
_diffrn_measurement_device 'Bruker Apex II kappa CCD area detector'
_diffrn_measurement_device_type 'Bruker Apex II kappa CCD area detector'
_diffrn_measurement_method '\f and \w scans'
_diffrn_radiation_monochromator graphite
_diffrn_radiation_type MoK\a
_diffrn_radiation_wavelength 0.71073
_diffrn_reflns_av_R_equivalents 0.0281
_diffrn_reflns_av_unetI/netI 0.0260
_diffrn_reflns_Laue_measured_fraction_full 1.000
_diffrn_reflns_Laue_measured_fraction_max 0.999
_diffrn_reflns_limit_h_max 11
_diffrn_reflns_limit_h_min -11
_diffrn_reflns_limit_k_max 19
_diffrn_reflns_limit_k_min -19
_diffrn_reflns_limit_l_max 19
_diffrn_reflns_limit_l_min -19
_diffrn_reflns_number 36036
_diffrn_reflns_point_group_measured_fraction_full 1.000
_diffrn_reflns_point_group_measured_fraction_max 0.999
_diffrn_reflns_theta_full 26.000
_diffrn_reflns_theta_max 27.992
_diffrn_reflns_theta_min 1.897
_diffrn_source 'fine-focus sealed tube'
_diffrn_standards_number 0
_exptl_absorpt_coefficient_mu 7.699
_exptl_absorpt_correction_T_max 0.7456
_exptl_absorpt_correction_T_min 0.5698
_exptl_absorpt_correction_type multi-scan
_exptl_absorpt_process_details
;
SADABS-2014/5 (Bruker,2014/5) was used for absorption correction.
wR2(int) was 0.0833 before and 0.0370 after correction.
The Ratio of minimum to maximum transmission is 0.7642.
The \l/2 correction factor is Not present.
;
_exptl_crystal_colour colourless
_exptl_crystal_colour_primary colourless
_exptl_crystal_density_diffrn 1.903
_exptl_crystal_description block
_exptl_crystal_F_000 1064
_exptl_crystal_size_max 0.361
_exptl_crystal_size_mid 0.219
_exptl_crystal_size_min 0.136
_refine_diff_density_max 1.197
_refine_diff_density_min -0.515
_refine_diff_density_rms 0.101
_refine_ls_extinction_method none
_refine_ls_goodness_of_fit_ref 1.029
_refine_ls_hydrogen_treatment constr
_refine_ls_matrix_type full
_refine_ls_number_parameters 487
_refine_ls_number_reflns 9323
_refine_ls_number_restraints 0
_refine_ls_restrained_S_all 1.029
_refine_ls_R_factor_all 0.0240
_refine_ls_R_factor_gt 0.0192
_refine_ls_shift/su_max 0.002
_refine_ls_shift/su_mean 0.000
_refine_ls_structure_factor_coef Fsqd
_refine_ls_weighting_details 'w=1/[\s^2^(Fo^2^)+(0.0117P)^2^+2.3503P] where P=(Fo^2^+2Fc^2^)/3'
_refine_ls_weighting_scheme calc
_refine_ls_wR_factor_gt 0.0384
_refine_ls_wR_factor_ref 0.0396
_reflns_Friedel_coverage 0.000
_reflns_number_gt 8308
_reflns_number_total 9323
_reflns_threshold_expression 'I > 2\s(I)'
_cod_data_source_file ja7b06668_si_004.cif
_cod_data_source_block 4
_cod_depositor_comments
;

2020-09-02
Z value changed to be consistent with given formula
                 miguel
;
_cod_original_formula_units_Z 4
_cod_database_code 4131542
_shelxl_version_number 2013-4
_shelx_space_group_comment
;
The symmetry employed for this shelxl refinement is uniquely defined
by the following loop, which should always be used as a source of
symmetry information in preference to the above space-group names.
They are only intended as comments.
;
_olex2_refinement_description
;
1. Fixed Uiso
 At 1.2 times of:
  All C(H) groups
2.a Aromatic/amide H refined with riding coordinates:
 C26(H26), C27(H27), C29(H29), C30(H30), C32(H32), C33(H33), C34(H34),
 C35(H35), C36(H36), C38(H38), C39(H39), C40(H40), C41(H41), C42(H42), C44(H44),
  C45(H45), C46(H46), C47(H47), C48(H48), C2(H2), C3(H3), C5(H5), C6(H6),
 C8(H8), C9(H9), C10(H10), C11(H11), C12(H12), C14(H14), C15(H15), C16(H16),
 C17(H17), C18(H18), C20(H20), C21(H21), C22(H22), C23(H23), C24(H24)
;
_olex2_submission_special_instructions 'No special instructions were received'

loop_
_space_group_symop_operation_xyz
'x, y, z'
'-x, -y, -z'

loop_
_atom_site_label
_atom_site_type_symbol
_atom_site_fract_x
_atom_site_fract_y
_atom_site_fract_z
_atom_site_U_iso_or_equiv
_atom_site_adp_type
_atom_site_occupancy
_atom_site_site_symmetry_order
_atom_site_calc_flag
Au1 Au 0.34469(2) 0.13248(2) 0.87198(2) 0.01244(3) Uani 1 1 d
P1 P 0.27599(8) 0.14381(5) 1.01797(5) 0.01266(14) Uani 1 1 d
F1 F 0.47532(19) 0.11377(12) 0.46905(11) 0.0223(4) Uani 1 1 d
C1 C 0.3938(3) 0.12704(18) 0.73987(18) 0.0130(5) Uani 1 1 d
C2 C 0.5429(3) 0.10736(18) 0.70499(18) 0.0145(6) Uani 1 1 d
C3 C 0.5715(3) 0.10274(19) 0.61445(19) 0.0161(6) Uani 1 1 d
C4 C 0.4475(3) 0.11822(18) 0.55782(17) 0.0141(5) Uani 1 1 d
C5 C 0.2983(3) 0.13843(19) 0.58669(18) 0.0160(6) Uani 1 1 d
C6 C 0.2739(3) 0.14229(19) 0.67818(18) 0.0153(6) Uani 1 1 d
C7 C 0.1507(3) 0.24389(18) 1.04029(19) 0.0150(6) Uani 1 1 d
C8 C 0.0757(3) 0.29262(19) 0.97131(19) 0.0167(6) Uani 1 1 d
C9 C -0.0182(3) 0.3695(2) 0.9876(2) 0.0205(6) Uani 1 1 d
C10 C -0.0391(3) 0.3983(2) 1.0737(2) 0.0220(7) Uani 1 1 d
C11 C 0.0342(4) 0.3508(2) 1.1427(2) 0.0222(6) Uani 1 1 d
C12 C 0.1301(3) 0.27450(19) 1.12640(19) 0.0190(6) Uani 1 1 d
C13 C 0.1797(3) 0.04907(19) 1.06501(17) 0.0137(5) Uani 1 1 d
C14 C 0.0541(3) 0.0580(2) 1.12262(19) 0.0185(6) Uani 1 1 d
C15 C -0.0039(3) -0.0170(2) 1.16344(19) 0.0188(6) Uani 1 1 d
C16 C 0.0642(3) -0.1017(2) 1.14687(19) 0.0184(6) Uani 1 1 d
C17 C 0.1870(3) -0.1114(2) 1.0881(2) 0.0221(6) Uani 1 1 d
C18 C 0.2445(3) -0.03633(19) 1.0468(2) 0.0192(6) Uani 1 1 d
C19 C 0.4395(3) 0.15530(18) 1.09151(18) 0.0135(5) Uani 1 1 d
C20 C 0.4627(3) 0.1053(2) 1.1699(2) 0.0204(6) Uani 1 1 d
C21 C 0.5889(4) 0.1190(2) 1.2237(2) 0.0248(7) Uani 1 1 d
C22 C 0.6931(3) 0.1819(2) 1.19961(19) 0.0202(6) Uani 1 1 d
C23 C 0.6706(4) 0.2315(2) 1.1218(2) 0.0223(7) Uani 1 1 d
C24 C 0.5457(3) 0.2182(2) 1.06826(19) 0.0192(6) Uani 1 1 d

loop_
_atom_site_aniso_label
_atom_site_aniso_U_11
_atom_site_aniso_U_22
_atom_site_aniso_U_33
_atom_site_aniso_U_23
_atom_site_aniso_U_13
_atom_site_aniso_U_12
Au1 0.01590(5) 0.01291(6) 0.00869(5) -0.00077(4) -0.00090(4) -0.00195(4)
P1 0.0158(3) 0.0130(3) 0.0093(3) -0.0010(3) -0.0011(3) -0.0022(3)
F1 0.0242(9) 0.0325(10) 0.0104(8) -0.0036(7) 0.0031(7) -0.0019(7)
C1 0.0187(13) 0.0080(13) 0.0127(13) -0.0007(10) -0.0007(10) -0.0025(10)
C2 0.0162(13) 0.0143(14) 0.0131(13) 0.0009(11) -0.0046(10) -0.0012(11)
C3 0.0161(13) 0.0158(14) 0.0166(14) -0.0012(11) 0.0014(11) -0.0009(11)
C4 0.0227(14) 0.0132(14) 0.0067(12) -0.0016(10) 0.0015(10) -0.0039(11)
C5 0.0190(13) 0.0167(14) 0.0124(13) -0.0013(11) -0.0019(11) -0.0014(11)
C6 0.0176(13) 0.0152(14) 0.0130(14) -0.0012(11) 0.0025(11) -0.0003(11)
C7 0.0172(13) 0.0128(14) 0.0152(14) 0.0011(11) 0.0009(11) -0.0041(11)
C8 0.0206(14) 0.0172(15) 0.0125(13) 0.0017(11) -0.0009(11) -0.0041(11)
C9 0.0203(14) 0.0158(15) 0.0251(16) 0.0055(13) 0.0001(12) -0.0014(11)
C10 0.0212(14) 0.0126(15) 0.0324(18) -0.0011(13) 0.0097(13) -0.0030(11)
C11 0.0319(17) 0.0170(15) 0.0185(15) -0.0038(12) 0.0070(13) -0.0062(13)
C12 0.0277(15) 0.0159(15) 0.0139(14) 0.0007(12) 0.0003(12) -0.0045(12)
C13 0.0175(13) 0.0165(14) 0.0074(12) -0.0011(11) -0.0032(10) -0.0034(11)
C14 0.0196(14) 0.0171(15) 0.0187(15) -0.0027(12) -0.0004(11) 0.0002(11)
C15 0.0179(14) 0.0242(16) 0.0149(14) -0.0019(12) 0.0010(11) -0.0070(12)
C16 0.0222(14) 0.0180(15) 0.0158(14) 0.0036(12) -0.0044(11) -0.0083(12)
C17 0.0252(15) 0.0151(15) 0.0257(17) -0.0001(13) -0.0006(13) -0.0008(12)
C18 0.0195(14) 0.0181(15) 0.0202(15) -0.0006(12) 0.0022(12) -0.0034(11)
C19 0.0163(13) 0.0134(14) 0.0109(13) -0.0042(11) 0.0005(10) -0.0001(10)
C20 0.0241(15) 0.0183(15) 0.0194(15) 0.0045(12) -0.0022(12) -0.0073(12)
C21 0.0294(16) 0.0278(18) 0.0177(15) 0.0071(13) -0.0087(13) -0.0077(13)
C22 0.0198(14) 0.0239(16) 0.0176(15) -0.0042(12) -0.0048(11) -0.0044(12)
C23 0.0236(15) 0.0212(16) 0.0232(16) -0.0009(13) 0.0004(12) -0.0092(12)
C24 0.0232(15) 0.0209(16) 0.0140(14) 0.0052(12) -0.0020(11) -0.0059(12)

loop_
_atom_type_symbol
_atom_type_description
_atom_type_scat_dispersion_real
_atom_type_scat_dispersion_imag
_atom_type_scat_source
C C 0.0033 0.0016 'International Tables Vol C Tables 4.2.6.8 and 6.1.1.4'
H H 0.0000 0.0000 'International Tables Vol C Tables 4.2.6.8 and 6.1.1.4'
Au Au -2.0133 8.8022 'International Tables Vol C Tables 4.2.6.8 and 6.1.1.4'
F F 0.0171 0.0103 'International Tables Vol C Tables 4.2.6.8 and 6.1.1.4'
P P 0.1023 0.0942 'International Tables Vol C Tables 4.2.6.8 and 6.1.1.4'

loop_
_geom_angle_atom_site_label_1
_geom_angle_atom_site_label_2
_geom_angle_atom_site_label_3
_geom_angle
C1 Au1 P1 176.51(8)
C7 P1 Au1 113.09(9)
C13 P1 Au1 115.42(9)
C13 P1 C7 106.70(13)
C13 P1 C19 103.98(12)
C19 P1 Au1 113.93(9)
C19 P1 C7 102.48(13)
C2 C1 Au1 124.2(2)
C6 C1 Au1 119.8(2)
C6 C1 C2 115.9(3)
C3 C2 C1 122.6(2)
C4 C3 C2 118.1(3)
F1 C4 C3 118.2(2)
F1 C4 C5 118.9(2)
C5 C4 C3 122.8(3)
C4 C5 C6 117.4(3)
C1 C6 C5 123.1(3)
C8 C7 P1 120.4(2)
C8 C7 C12 118.6(3)
C12 C7 P1 121.0(2)
C9 C8 C7 120.8(3)
C8 C9 C10 119.8(3)
C11 C10 C9 120.1(3)
C10 C11 C12 120.2(3)
C11 C12 C7 120.5(3)
C14 C13 P1 123.5(2)
C14 C13 C18 119.1(3)
C18 C13 P1 117.2(2)
C15 C14 C13 120.6(3)
C16 C15 C14 119.9(3)
C17 C16 C15 119.9(3)
C16 C17 C18 120.3(3)
C17 C18 C13 120.2(3)
C20 C19 P1 123.5(2)
C24 C19 P1 117.9(2)
C24 C19 C20 118.7(3)
C21 C20 C19 120.3(3)
C22 C21 C20 120.3(3)
C23 C22 C21 119.6(3)
C24 C23 C22 120.3(3)
C23 C24 C19 120.9(3)

loop_
_geom_bond_atom_site_label_1
_geom_bond_atom_site_label_2
_geom_bond_distance
Au1 P1 2.2906(7)
Au1 C1 2.043(3)
P1 C7 1.818(3)
P1 C13 1.815(3)
P1 C19 1.816(3)
F1 C4 1.365(3)
C1 C2 1.399(4)
C1 C6 1.397(4)
C2 C3 1.393(4)
C3 C4 1.374(4)
C4 C5 1.370(4)
C5 C6 1.401(4)
C7 C8 1.392(4)
C7 C12 1.397(4)
C8 C9 1.384(4)
C9 C10 1.388(4)
C10 C11 1.378(4)
C11 C12 1.386(4)
C13 C14 1.386(4)
C13 C18 1.389(4)
C14 C15 1.385(4)
C15 C16 1.384(4)
C16 C17 1.380(4)
C17 C18 1.388(4)
C19 C20 1.392(4)
C19 C24 1.392(4)
C20 C21 1.389(4)
C21 C22 1.383(4)
C22 C23 1.382(4)
C23 C24 1.376(4)

loop_
_geom_torsion_atom_site_label_1
_geom_torsion_atom_site_label_2
_geom_torsion_atom_site_label_3
_geom_torsion_atom_site_label_4
_geom_torsion
Au1 P1 C7 C8 15.5(3)
Au1 P1 C7 C12 -163.2(2)
Au1 P1 C13 C14 -139.3(2)
Au1 P1 C13 C18 45.7(2)
Au1 P1 C19 C20 -132.9(2)
Au1 P1 C19 C24 47.8(2)
Au1 C1 C2 C3 178.9(2)
Au1 C1 C6 C5 -179.1(2)
P1 C7 C8 C9 -179.2(2)
P1 C7 C12 C11 -179.9(2)
P1 C13 C14 C15 -173.2(2)
P1 C13 C18 C17 173.1(2)
P1 C19 C20 C21 -178.7(2)
P1 C19 C24 C23 178.8(2)
F1 C4 C5 C6 179.9(2)
C1 C2 C3 C4 0.0(4)
C2 C1 C6 C5 0.1(4)
C2 C3 C4 F1 180.0(2)
C2 C3 C4 C5 0.4(4)
C3 C4 C5 C6 -0.6(4)
C4 C5 C6 C1 0.3(4)
C6 C1 C2 C3 -0.2(4)
C7 P1 C13 C14 -12.7(3)
C7 P1 C13 C18 172.3(2)
C7 P1 C19 C20 104.6(3)
C7 P1 C19 C24 -74.7(2)
C7 C8 C9 C10 -0.4(4)
C8 C7 C12 C11 1.3(4)
C8 C9 C10 C11 0.4(4)
C9 C10 C11 C12 0.6(4)
C10 C11 C12 C7 -1.4(4)
C12 C7 C8 C9 -0.4(4)
C13 P1 C7 C8 -112.4(2)
C13 P1 C7 C12 68.9(2)
C13 P1 C19 C20 -6.4(3)
C13 P1 C19 C24 174.3(2)
C13 C14 C15 C16 0.1(4)
C14 C13 C18 C17 -2.1(4)
C14 C15 C16 C17 -1.6(4)
C15 C16 C17 C18 1.2(4)
C16 C17 C18 C13 0.7(4)
C18 C13 C14 C15 1.7(4)
C19 P1 C7 C8 138.6(2)
C19 P1 C7 C12 -40.1(3)
C19 P1 C13 C14 95.2(2)
C19 P1 C13 C18 -79.8(2)
C19 C20 C21 C22 -0.5(5)
C20 C19 C24 C23 -0.5(5)
C20 C21 C22 C23 0.4(5)
C21 C22 C23 C24 -0.3(5)
C22 C23 C24 C19 0.4(5)
C24 C19 C20 C21 0.6(5)
